data_2212487
loop_
_publ_author_name
'Christian Peifer'
'Roland Selig'
'Schollmeyer, Dieter'
'Stefan Laufer'

_publ_section_title
<i>N</i>-{(<i>Z</i>)-2-[1-(Triisopropylsilyl)-1<i>H</i>-indol-3-yl]-2-(triisopropylsilyloxy)vinyl}-2-(3,4,5-trimethoxyphenyl)acetamide
_journal_coeditor_code BT2267
_journal_issue 3
_journal_name_full 'Acta Crystallographica Section E'
_journal_page_first o1266
_journal_page_last o1268
_journal_paper_doi 10.1107/S1600536807006514
_journal_volume 63
_journal_year 2007
_chemical_formula_iupac 'C39 H62 N2 O5 Si2'
_chemical_formula_moiety 'C39 H62 N2 O5 Si2'
_chemical_formula_sum 'C39 H62 N2 O5 Si2'
_chemical_formula_weight 695.091
_chemical_melting_point 128.5
_chemical_name_common
;N-{(Z)-2-[1-(Triisopropylsilyl)-1H-indol-3-yl]-2-(triisopropylsilyloxy)vinyl}-2-
(3,4,5-trimethoxyphenyl)acetamide
;
_space_group_IT_number 2
_symmetry_cell_setting triclinic
_symmetry_space_group_name_Hall '-P 1'
_symmetry_space_group_name_H-M 'P -1'
_atom_sites_solution_hydrogens geom
_atom_sites_solution_primary direct
_atom_sites_solution_secondary difmap
_audit_creation_method SHELXL-97
_cell_angle_alpha 87.639(4)
_cell_angle_beta 84.428(4)
_cell_angle_gamma 76.011(4)
_cell_formula_units_Z 2
_cell_length_a 9.0114(13)
_cell_length_b 14.886(2)
_cell_length_c 16.023(2)
_cell_measurement_reflns_used 2764
_cell_measurement_temperature 298(2)
_cell_measurement_theta_max 20
_cell_measurement_theta_min 2
_cell_volume 2075.4(5)
_computing_cell_refinement 'SAINT (Bruker, 1998)'
_computing_data_collection 'SMART (Bruker, 1998)'
_computing_data_reduction SAINT
_computing_molecular_graphics 'PLATON (Spek, 2003)'
_computing_publication_material PLATON
_computing_structure_refinement 'SHELXL97 (Sheldrick, 1997)'
_computing_structure_solution 'SIR92 (Altomare <i>et al.</i>,  1994)'
_diffrn_ambient_temperature 298(2)
_diffrn_measured_fraction_theta_full 0.998
_diffrn_measured_fraction_theta_max 0.998
_diffrn_measurement_device '\k-geometry diffractometer'
_diffrn_measurement_device_type 'Bruker SMART CCD'
_diffrn_measurement_method '\w and \f'
_diffrn_radiation_monochromator graphite
_diffrn_radiation_type MoK\a
_diffrn_radiation_wavelength 0.71069
_diffrn_reflns_av_R_equivalents 0.1108
_diffrn_reflns_av_sigmaI/netI 0.1247
_diffrn_reflns_limit_h_max 10
_diffrn_reflns_limit_h_min -10
_diffrn_reflns_limit_k_max 17
_diffrn_reflns_limit_k_min -17
_diffrn_reflns_limit_l_max 19
_diffrn_reflns_limit_l_min -19
_diffrn_reflns_number 19562
_diffrn_reflns_theta_full 25.00
_diffrn_reflns_theta_max 25.00
_diffrn_reflns_theta_min 2.42
_exptl_absorpt_coefficient_mu 0.126
_exptl_absorpt_correction_T_max 0.94
_exptl_absorpt_correction_T_min 0.904
_exptl_absorpt_correction_type multi-scan
_exptl_absorpt_process_details '(MULABS; Blessing, 1995)'
_exptl_crystal_colour colourless
_exptl_crystal_density_diffrn 1.112
_exptl_crystal_density_method 'not measured'
_exptl_crystal_description needle
_exptl_crystal_F_000 756
_exptl_crystal_size_max 0.60
_exptl_crystal_size_mid 0.32
_exptl_crystal_size_min 0.19
_refine_diff_density_max 0.296
_refine_diff_density_min -0.293
_refine_ls_extinction_method none
_refine_ls_goodness_of_fit_ref 0.779
_refine_ls_hydrogen_treatment constr
_refine_ls_matrix_type full
_refine_ls_number_parameters 444
_refine_ls_number_reflns 7301
_refine_ls_number_restraints 8
_refine_ls_restrained_S_all 0.793
_refine_ls_R_factor_all 0.1266
_refine_ls_R_factor_gt 0.0550
_refine_ls_shift/su_max 0.000
_refine_ls_shift/su_mean 0.000
_refine_ls_structure_factor_coef Fsqd
_refine_ls_weighting_details 'calc w=1/[\s^2^(Fo^2^)+(0.0761P)^2^] where P=(Fo^2^+2Fc^2^)/3'
_refine_ls_weighting_scheme calc
_refine_ls_wR_factor_gt 0.1263
_refine_ls_wR_factor_ref 0.1492
_reflns_number_gt 3296
_reflns_number_total 7301
_reflns_threshold_expression I>2\s(I)
_cod_data_source_file bt2267.cif
_cod_data_source_block III
_cod_database_code 2212487
_cod_database_fobs_code 2212487

loop_
_symmetry_equiv_pos_as_xyz
'x, y, z'
'-x, -y, -z'

loop_
_atom_site_type_symbol
_atom_site_label
_atom_site_fract_x
_atom_site_fract_y
_atom_site_fract_z
_atom_site_U_iso_or_equiv
_atom_site_adp_type
_atom_site_calc_flag
_atom_site_refinement_flags
_atom_site_occupancy
_atom_site_disorder_assembly
_atom_site_disorder_group
Si Si1 1.00619(10) 0.30396(6) 0.10177(5) 0.0579(3) Uani d . 1 . .
Si Si2 0.77463(11) 0.30835(6) 0.46439(5) 0.0609(3) Uani d D 1 . .
O O14 0.6959(3) -0.08684(16) 0.47820(14) 0.0943(9) Uani d . 1 . .
O O22 0.3655(3) 0.21876(19) 0.74538(16) 0.1012(9) Uani d . 1 . .
O O24 0.5544(3) 0.2229(2) 0.86225(15) 0.0964(9) Uani d . 1 . .
O O26 0.8350(3) 0.11445(18) 0.85523(16) 0.0979(9) Uani d . 1 . .
O O28 0.8601(2) 0.20087(12) 0.43417(11) 0.0565(5) Uani d . 1 A .
N N1 0.9197(3) 0.22683(15) 0.16673(14) 0.0507(6) Uani d . 1 . .
N N12 0.7751(3) 0.04140(16) 0.49630(13) 0.0549(7) Uani d . 1 . .
H H12 0.7655 0.0859 0.5383 0.066 Uiso d R 1 . .
C C2 0.8136(3) 0.17639(19) 0.14899(18) 0.0503(8) Uani d . 1 . .
C C3 0.7639(4) 0.1602(2) 0.07280(19) 0.0625(9) Uani d . 1 . .
H H3 0.7996 0.1859 0.0233 0.075 Uiso calc R 1 . .
C C4 0.6614(4) 0.1057(2) 0.0720(2) 0.0689(9) Uani d . 1 . .
H H4 0.6282 0.0938 0.0213 0.083 Uiso calc R 1 . .
C C5 0.6063(4) 0.0679(2) 0.1459(2) 0.0714(10) Uani d . 1 . .
H H5 0.5365 0.0312 0.1439 0.086 Uiso calc R 1 . .
C C6 0.6530(4) 0.0836(2) 0.2212(2) 0.0610(8) Uani d . 1 . .
H H6 0.6143 0.0586 0.2703 0.073 Uiso calc R 1 . .
C C7 0.7598(3) 0.13776(19) 0.22431(18) 0.0492(7) Uani d . 1 . .
C C8 0.8355(3) 0.16493(18) 0.29047(17) 0.0474(7) Uani d . 1 A .
C C9 0.9281(3) 0.21730(19) 0.25248(17) 0.0502(7) Uani d . 1 . .
H H9 0.9907 0.2440 0.2813 0.060 Uiso calc R 1 . .
C C10 0.8213(3) 0.14201(19) 0.37967(18) 0.0492(7) Uani d . 1 . .
C C11 0.7863(3) 0.0652(2) 0.41106(17) 0.0540(8) Uani d . 1 A .
H H11 0.7680 0.0239 0.3735 0.065 Uiso calc R 1 . .
C C13 0.7294(4) -0.0344(2) 0.52507(18) 0.0551(8) Uani d . 1 . .
C C15 0.7287(4) -0.05580(19) 0.61771(16) 0.0587(8) Uani d . 1 . .
H H15A 0.8300 -0.0924 0.6281 0.070 Uiso calc R 1 . .
H H15B 0.6574 -0.0948 0.6317 0.070 Uiso calc R 1 . .
C C16 0.6876(4) 0.0238(2) 0.67815(17) 0.0512(8) Uani d . 1 . .
C C17 0.5457(4) 0.0859(2) 0.67862(18) 0.0585(8) Uani d . 1 . .
H H17 0.4793 0.0818 0.6388 0.070 Uiso calc R 1 . .
C C18 0.5027(4) 0.1541(2) 0.7382(2) 0.0680(9) Uani d . 1 . .
C C19 0.6014(4) 0.1606(2) 0.7977(2) 0.0707(10) Uani d . 1 . .
C C20 0.7449(4) 0.1002(2) 0.7958(2) 0.0672(9) Uani d . 1 . .
C C21 0.7870(4) 0.0316(2) 0.73639(18) 0.0617(9) Uani d . 1 . .
H H21 0.8828 -0.0096 0.7357 0.074 Uiso calc R 1 . .
C C23 0.2485(4) 0.2087(3) 0.6976(3) 0.1117(15) Uani d . 1 . .
H H23A 0.1610 0.2599 0.7073 0.134 Uiso calc R 1 . .
H H23B 0.2197 0.1519 0.7135 0.134 Uiso calc R 1 . .
H H23C 0.2846 0.2073 0.6391 0.134 Uiso calc R 1 . .
C C25 0.5757(6) 0.3086(3) 0.8422(3) 0.1349(19) Uani d . 1 . .
H H25A 0.5322 0.3497 0.8877 0.162 Uiso calc R 1 . .
H H25B 0.5263 0.3314 0.7925 0.162 Uiso calc R 1 . .
H H25C 0.6836 0.3055 0.8324 0.162 Uiso calc R 1 . .
C C27 0.9804(5) 0.0547(3) 0.8580(3) 0.1312(19) Uani d . 1 . .
H H27A 1.0288 0.0704 0.9043 0.157 Uiso calc R 1 . .
H H27B 1.0419 0.0606 0.8067 0.157 Uiso calc R 1 . .
H H27C 0.9702 -0.0080 0.8651 0.157 Uiso calc R 1 . .
C C29 0.8697(4) 0.3897(2) 0.4001(2) 0.0664(9) Uani d . 1 A .
H H29 0.8588 0.3783 0.3414 0.080 Uiso calc R 1 . .
C C30 0.7962(5) 0.4927(2) 0.4140(3) 0.1058(14) Uani d . 1 . .
H H30A 0.6906 0.5061 0.4022 0.127 Uiso calc R 1 A .
H H30B 0.8500 0.5292 0.3774 0.127 Uiso calc R 1 . .
H H30C 0.8020 0.5073 0.4713 0.127 Uiso calc R 1 . .
C C31 1.0440(4) 0.3693(3) 0.4085(3) 0.1012(13) Uani d . 1 . .
H H31A 1.0896 0.3051 0.3977 0.121 Uiso calc R 1 A .
H H31B 1.0611 0.3831 0.4643 0.121 Uiso calc R 1 . .
H H31C 1.0899 0.4070 0.3688 0.121 Uiso calc R 1 . .
C C32A 0.7715(10) 0.3013(5) 0.5808(4) 0.074(3) Uiso d PD 0.446(10) A 1
H H32A 0.6891 0.2744 0.6072 0.089 Uiso calc PR 0.446(10) A 1
C C33A 0.9335(12) 0.2460(7) 0.6022(7) 0.119(4) Uiso d PD 0.446(10) A 1
H H33A 0.9527 0.1841 0.5820 0.179 Uiso calc PR 0.446(10) A 1
H H33B 0.9381 0.2440 0.6619 0.179 Uiso calc PR 0.446(10) A 1
H H33C 1.0098 0.2758 0.5760 0.179 Uiso calc PR 0.446(10) A 1
C C34A 0.7698(12) 0.4002(5) 0.6191(6) 0.083(3) Uiso d PD 0.446(10) A 1
H H34A 0.6727 0.4425 0.6121 0.125 Uiso calc PR 0.446(10) A 1
H H34B 0.8507 0.4243 0.5902 0.125 Uiso calc PR 0.446(10) A 1
H H34C 0.7849 0.3925 0.6777 0.125 Uiso calc PR 0.446(10) A 1
C C32B 0.8442(10) 0.3158(4) 0.5745(4) 0.085(3) Uiso d PD 0.554(10) A 2
H H32B 0.9386 0.3381 0.5702 0.102 Uiso calc PR 0.554(10) A 2
C C33B 0.8638(9) 0.2253(4) 0.6241(4) 0.079(3) Uiso d PD 0.554(10) A 2
H H33D 0.9318 0.1767 0.5918 0.118 Uiso calc PR 0.554(10) A 2
H H33E 0.7657 0.2108 0.6361 0.118 Uiso calc PR 0.554(10) A 2
H H33F 0.9063 0.2313 0.6757 0.118 Uiso calc PR 0.554(10) A 2
C C34B 0.7026(11) 0.3890(5) 0.6246(6) 0.118(4) Uiso d PD 0.554(10) A 2
H H34D 0.6793 0.4461 0.5931 0.177 Uiso calc PR 0.554(10) A 2
H H34E 0.7313 0.4003 0.6787 0.177 Uiso calc PR 0.554(10) A 2
H H34F 0.6138 0.3636 0.6316 0.177 Uiso calc PR 0.554(10) A 2
C C35 0.5657(4) 0.3379(2) 0.4514(2) 0.0761(10) Uani d . 1 A .
H H35 0.5249 0.3986 0.4770 0.091 Uiso calc R 1 . .
C C36 0.5247(4) 0.3503(3) 0.3616(3) 0.1074(14) Uani d . 1 . .
H H36A 0.5786 0.3922 0.3324 0.129 Uiso calc R 1 A .
H H36B 0.4161 0.3752 0.3609 0.129 Uiso calc R 1 . .
H H36C 0.5534 0.2915 0.3345 0.129 Uiso calc R 1 . .
C C37 0.4799(5) 0.2729(3) 0.4999(3) 0.143(2) Uani d . 1 . .
H H37A 0.4974 0.2718 0.5581 0.171 Uiso calc R 1 A .
H H37B 0.5161 0.2116 0.4781 0.171 Uiso calc R 1 . .
H H37C 0.3719 0.2943 0.4941 0.171 Uiso calc R 1 . .
C C38 0.8514(4) 0.4114(2) 0.0823(2) 0.0752(10) Uani d . 1 . .
H H38 0.9028 0.4542 0.0499 0.090 Uiso calc R 1 . .
C C39 0.7818(5) 0.4599(3) 0.1636(3) 0.1332(19) Uani d . 1 . .
H H39A 0.8622 0.4703 0.1943 0.160 Uiso calc R 1 . .
H H39B 0.7255 0.4219 0.1967 0.160 Uiso calc R 1 . .
H H39C 0.7137 0.5182 0.1511 0.160 Uiso calc R 1 . .
C C40 0.7273(5) 0.3973(3) 0.0303(3) 0.1165(16) Uani d . 1 . .
H H40A 0.7739 0.3674 -0.0210 0.140 Uiso calc R 1 . .
H H40B 0.6614 0.4563 0.0175 0.140 Uiso calc R 1 . .
H H40C 0.6680 0.3594 0.0612 0.140 Uiso calc R 1 . .
C C41 1.1479(4) 0.3359(2) 0.1664(2) 0.0725(10) Uani d . 1 . .
H H41 1.0903 0.3575 0.2198 0.087 Uiso calc R 1 . .
C C42 1.2109(6) 0.4179(3) 0.1291(3) 0.1269(17) Uani d . 1 . .
H H42A 1.2710 0.4364 0.1685 0.152 Uiso calc R 1 . .
H H42B 1.1268 0.4689 0.1176 0.152 Uiso calc R 1 . .
H H42C 1.2740 0.3994 0.0780 0.152 Uiso calc R 1 . .
C C43 1.2833(4) 0.2564(3) 0.1893(2) 0.0939(12) Uani d . 1 . .
H H43A 1.3533 0.2392 0.1403 0.113 Uiso calc R 1 . .
H H43B 1.2453 0.2041 0.2101 0.113 Uiso calc R 1 . .
H H43C 1.3357 0.2766 0.2317 0.113 Uiso calc R 1 . .
C C44 1.0941(4) 0.2465(3) 0.0021(2) 0.0792(10) Uani d . 1 . .
H H44 1.0079 0.2311 -0.0223 0.095 Uiso calc R 1 . .
C C45 1.2076(5) 0.1546(3) 0.0100(3) 0.1083(14) Uani d . 1 . .
H H45A 1.1623 0.1144 0.0472 0.130 Uiso calc R 1 . .
H H45B 1.2981 0.1638 0.0320 0.130 Uiso calc R 1 . .
H H45C 1.2346 0.1271 -0.0442 0.130 Uiso calc R 1 . .
C C46 1.1500(7) 0.3092(3) -0.0620(3) 0.179(3) Uani d . 1 . .
H H46A 1.2414 0.3231 -0.0454 0.215 Uiso calc R 1 . .
H H46B 1.0721 0.3655 -0.0666 0.215 Uiso calc R 1 . .
H H46C 1.1724 0.2792 -0.1152 0.215 Uiso calc R 1 . .

loop_
_atom_site_aniso_label
_atom_site_aniso_U_11
_atom_site_aniso_U_22
_atom_site_aniso_U_33
_atom_site_aniso_U_12
_atom_site_aniso_U_13
_atom_site_aniso_U_23
Si1 0.0659(6) 0.0499(6) 0.0532(6) -0.0102(5) 0.0046(4) 0.0079(4)
Si2 0.0748(7) 0.0543(6) 0.0533(5) -0.0138(5) -0.0046(5) -0.0103(4)
O14 0.173(3) 0.0790(17) 0.0532(14) -0.0703(18) -0.0167(15) -0.0013(13)
O22 0.0617(17) 0.131(2) 0.0977(19) 0.0178(16) -0.0212(15) -0.0570(17)
O24 0.098(2) 0.101(2) 0.0760(17) 0.0142(17) -0.0185(14) -0.0392(16)
O26 0.0856(19) 0.103(2) 0.0928(19) 0.0213(16) -0.0434(16) -0.0431(15)
O28 0.0693(14) 0.0469(12) 0.0538(12) -0.0134(11) -0.0083(10) -0.0029(10)
N1 0.0613(17) 0.0444(14) 0.0440(15) -0.0107(13) -0.0007(12) 0.0065(11)
N12 0.087(2) 0.0444(15) 0.0359(14) -0.0236(14) 0.0031(13) -0.0057(11)
C2 0.059(2) 0.0431(18) 0.0450(18) -0.0050(16) -0.0027(15) -0.0002(14)
C3 0.071(2) 0.064(2) 0.049(2) -0.0117(19) -0.0045(17) 0.0074(16)
C4 0.069(2) 0.073(2) 0.066(2) -0.016(2) -0.0150(19) -0.0046(19)
C5 0.069(2) 0.069(2) 0.079(3) -0.0215(19) -0.009(2) -0.002(2)
C6 0.065(2) 0.059(2) 0.058(2) -0.0156(18) -0.0007(17) 0.0035(16)
C7 0.0531(19) 0.0386(17) 0.0511(19) -0.0044(15) 0.0023(15) 0.0009(14)
C8 0.0535(19) 0.0385(17) 0.0460(18) -0.0053(15) 0.0015(15) 0.0013(14)
C9 0.057(2) 0.0423(17) 0.0467(19) -0.0046(15) -0.0030(15) -0.0006(14)
C10 0.054(2) 0.0408(18) 0.0486(18) -0.0050(15) 0.0016(15) -0.0046(15)
C11 0.077(2) 0.0446(18) 0.0409(18) -0.0173(16) 0.0022(15) -0.0030(14)
C13 0.075(2) 0.0456(19) 0.0449(19) -0.0162(17) 0.0018(16) -0.0053(15)
C15 0.083(2) 0.0502(19) 0.0416(18) -0.0175(17) 0.0039(16) 0.0014(15)
C16 0.063(2) 0.0516(19) 0.0378(17) -0.0137(17) 0.0024(16) -0.0028(14)
C17 0.062(2) 0.073(2) 0.0423(18) -0.0200(19) -0.0019(16) -0.0106(17)
C18 0.054(2) 0.085(3) 0.058(2) 0.000(2) -0.0071(18) -0.0141(19)
C19 0.068(2) 0.081(2) 0.055(2) 0.003(2) -0.0043(19) -0.0307(19)
C20 0.068(2) 0.074(2) 0.055(2) -0.002(2) -0.0181(18) -0.0187(18)
C21 0.066(2) 0.060(2) 0.052(2) 0.0010(17) -0.0069(18) -0.0046(17)
C23 0.061(3) 0.157(4) 0.108(3) 0.003(3) -0.017(2) -0.040(3)
C25 0.150(5) 0.097(4) 0.153(5) -0.004(3) -0.030(4) -0.055(3)
C27 0.096(4) 0.134(4) 0.147(4) 0.033(3) -0.065(3) -0.060(3)
C29 0.074(2) 0.054(2) 0.075(2) -0.0214(18) -0.0048(18) -0.0166(17)
C30 0.131(4) 0.059(2) 0.129(4) -0.034(2) 0.020(3) -0.024(2)
C31 0.091(3) 0.114(3) 0.113(3) -0.048(3) -0.007(2) -0.029(3)
C35 0.069(2) 0.058(2) 0.097(3) -0.0110(19) 0.012(2) -0.015(2)
C36 0.067(3) 0.116(3) 0.134(4) -0.003(2) -0.020(3) -0.041(3)
C37 0.086(3) 0.095(3) 0.234(6) -0.022(3) 0.038(3) 0.025(4)
C38 0.083(3) 0.060(2) 0.072(2) -0.006(2) 0.005(2) 0.0175(19)
C39 0.152(4) 0.090(3) 0.108(4) 0.050(3) 0.022(3) 0.015(3)
C40 0.091(3) 0.089(3) 0.165(4) -0.011(3) -0.040(3) 0.046(3)
C41 0.080(3) 0.065(2) 0.074(2) -0.028(2) 0.002(2) 0.0110(18)
C42 0.155(4) 0.124(4) 0.125(4) -0.083(3) -0.018(3) 0.030(3)
C43 0.077(3) 0.114(3) 0.094(3) -0.025(3) -0.019(2) -0.002(2)
C44 0.085(3) 0.078(3) 0.067(2) -0.015(2) 0.020(2) -0.0010(19)
C45 0.101(3) 0.102(3) 0.112(3) -0.003(3) 0.002(3) -0.036(3)
C46 0.277(7) 0.113(4) 0.118(4) -0.037(4) 0.110(4) -0.007(3)

loop_
_atom_type_symbol
_atom_type_description
_atom_type_scat_dispersion_real
_atom_type_scat_dispersion_imag
_atom_type_scat_source
C C 0.0033 0.0016 'International Tables Vol C Tables 4.2.6.8 and 6.1.1.4'
H H 0.0000 0.0000 'International Tables Vol C Tables 4.2.6.8 and 6.1.1.4'
N N 0.0061 0.0033 'International Tables Vol C Tables 4.2.6.8 and 6.1.1.4'
O O 0.0106 0.0060 'International Tables Vol C Tables 4.2.6.8 and 6.1.1.4'
Si Si 0.0817 0.0704 'International Tables Vol C Tables 4.2.6.8 and 6.1.1.4'

loop_
_geom_angle_atom_site_label_1
_geom_angle_atom_site_label_2
_geom_angle_atom_site_label_3
_geom_angle
N1 Si1 C44 109.69(14)
N1 Si1 C41 105.32(13)
C44 Si1 C41 113.85(17)
N1 Si1 C38 107.63(14)
C44 Si1 C38 111.45(17)
C41 Si1 C38 108.56(17)
O28 Si2 C35 112.10(13)
O28 Si2 C32A 103.9(2)
C35 Si2 C32A 100.7(3)
O28 Si2 C29 107.90(13)
C35 Si2 C29 109.96(15)
C32A Si2 C29 122.1(3)
O28 Si2 C32B 104.0(2)
C35 Si2 C32B 119.6(3)
C32A Si2 C32B 22.1(3)
C29 Si2 C32B 102.3(3)
C18 O22 C23 118.6(3)
C25 O24 C19 113.8(3)
C20 O26 C27 118.2(3)
C10 O28 Si2 132.17(18)
C9 N1 C2 105.1(2)
C9 N1 Si1 123.8(2)
C2 N1 Si1 130.35(19)
C13 N12 C11 122.4(2)
C13 N12 H12 112.9
C11 N12 H12 121.6
C3 C2 N1 130.1(3)
C3 C2 C7 120.9(3)
N1 C2 C7 109.0(2)
C4 C3 C2 118.8(3)
C4 C3 H3 120.6
C2 C3 H3 120.6
C3 C4 C5 120.9(3)
C3 C4 H4 119.5
C5 C4 H4 119.5
C6 C5 C4 121.0(3)
C6 C5 H5 119.5
C4 C5 H5 119.5
C5 C6 C7 119.7(3)
C5 C6 H6 120.2
C7 C6 H6 120.2
C6 C7 C2 118.7(3)
C6 C7 C8 134.1(3)
C2 C7 C8 107.2(2)
C9 C8 C7 105.4(2)
C9 C8 C10 125.8(3)
C7 C8 C10 128.8(3)
C8 C9 N1 113.3(3)
C8 C9 H9 123.4
N1 C9 H9 123.4
C11 C10 O28 118.2(3)
C11 C10 C8 124.3(3)
O28 C10 C8 117.3(2)
C10 C11 N12 124.9(3)
C10 C11 H11 117.5
N12 C11 H11 117.5
O14 C13 N12 121.7(3)
O14 C13 C15 120.3(3)
N12 C13 C15 117.9(3)
C13 C15 C16 118.7(2)
C13 C15 H15A 107.6
C16 C15 H15A 107.6
C13 C15 H15B 107.6
C16 C15 H15B 107.6
H15A C15 H15B 107.1
C21 C16 C17 119.6(3)
C21 C16 C15 120.4(3)
C17 C16 C15 119.9(3)
C18 C17 C16 120.1(3)
C18 C17 H17 119.9
C16 C17 H17 119.9
O22 C18 C17 125.4(3)
O22 C18 C19 114.4(3)
C17 C18 C19 120.2(3)
O24 C19 C20 119.4(3)
O24 C19 C18 120.7(3)
C20 C19 C18 119.8(3)
O26 C20 C19 115.2(3)
O26 C20 C21 125.1(3)
C19 C20 C21 119.8(3)
C16 C21 C20 120.5(3)
C16 C21 H21 119.7
C20 C21 H21 119.7
O22 C23 H23A 109.5
O22 C23 H23B 109.5
H23A C23 H23B 109.5
O22 C23 H23C 109.5
H23A C23 H23C 109.5
H23B C23 H23C 109.5
O24 C25 H25A 109.5
O24 C25 H25B 109.5
H25A C25 H25B 109.5
O24 C25 H25C 109.5
H25A C25 H25C 109.5
H25B C25 H25C 109.5
O26 C27 H27A 109.5
O26 C27 H27B 109.5
H27A C27 H27B 109.5
O26 C27 H27C 109.5
H27A C27 H27C 109.5
H27B C27 H27C 109.5
C30 C29 C31 110.1(3)
C30 C29 Si2 115.1(2)
C31 C29 Si2 112.6(2)
C30 C29 H29 106.1
C31 C29 H29 106.1
Si2 C29 H29 106.1
C29 C30 H30A 109.5
C29 C30 H30B 109.5
H30A C30 H30B 109.5
C29 C30 H30C 109.5
H30A C30 H30C 109.5
H30B C30 H30C 109.5
C29 C31 H31A 109.5
C29 C31 H31B 109.5
H31A C31 H31B 109.5
C29 C31 H31C 109.5
H31A C31 H31C 109.5
H31B C31 H31C 109.5
C33A C32A C34A 99.5(7)
C33A C32A Si2 107.1(7)
C34A C32A Si2 111.2(6)
C33A C32A H32A 112.7
C34A C32A H32A 112.7
Si2 C32A H32A 112.7
C32A C33A H33A 109.5
C32A C33A H33B 109.5
H33A C33A H33B 109.5
C32A C33A H33C 109.5
H33A C33A H33C 109.5
H33B C33A H33C 109.5
C32A C34A H34A 109.5
C32A C34A H34B 109.5
H34A C34A H34B 109.5
C32A C34A H34C 109.5
H34A C34A H34C 109.5
H34B C34A H34C 109.5
C33B C32B C34B 106.1(6)
C33B C32B Si2 112.9(5)
C34B C32B Si2 104.3(5)
C33B C32B H32B 111.1
C34B C32B H32B 111.1
Si2 C32B H32B 111.1
C32B C33B H33D 109.5
C32B C33B H33E 109.5
H33D C33B H33E 109.5
C32B C33B H33F 109.5
H33D C33B H33F 109.5
H33E C33B H33F 109.5
C32B C34B H34D 109.5
C32B C34B H34E 109.5
H34D C34B H34E 109.5
C32B C34B H34F 109.5
H34D C34B H34F 109.5
H34E C34B H34F 109.5
C36 C35 C37 110.7(4)
C36 C35 Si2 115.2(3)
C37 C35 Si2 113.4(3)
C36 C35 H35 105.5
C37 C35 H35 105.5
Si2 C35 H35 105.5
C35 C36 H36A 109.5
C35 C36 H36B 109.5
H36A C36 H36B 109.5
C35 C36 H36C 109.5
H36A C36 H36C 109.5
H36B C36 H36C 109.5
C35 C37 H37A 109.5
C35 C37 H37B 109.5
H37A C37 H37B 109.5
C35 C37 H37C 109.5
H37A C37 H37C 109.5
H37B C37 H37C 109.5
C40 C38 C39 111.0(4)
C40 C38 Si1 115.2(3)
C39 C38 Si1 111.6(2)
C40 C38 H38 106.1
C39 C38 H38 106.1
Si1 C38 H38 106.1
C38 C39 H39A 109.5
C38 C39 H39B 109.5
H39A C39 H39B 109.5
C38 C39 H39C 109.5
H39A C39 H39C 109.5
H39B C39 H39C 109.5
C38 C40 H40A 109.5
C38 C40 H40B 109.5
H40A C40 H40B 109.5
C38 C40 H40C 109.5
H40A C40 H40C 109.5
H40B C40 H40C 109.5
C43 C41 C42 109.0(3)
C43 C41 Si1 116.2(2)
C42 C41 Si1 113.4(2)
C43 C41 H41 105.8
C42 C41 H41 105.8
Si1 C41 H41 105.8
C41 C42 H42A 109.5
C41 C42 H42B 109.5
H42A C42 H42B 109.5
C41 C42 H42C 109.5
H42A C42 H42C 109.5
H42B C42 H42C 109.5
C41 C43 H43A 109.5
C41 C43 H43B 109.5
H43A C43 H43B 109.5
C41 C43 H43C 109.5
H43A C43 H43C 109.5
H43B C43 H43C 109.5
C46 C44 C45 112.5(3)
C46 C44 Si1 114.2(3)
C45 C44 Si1 116.4(3)
C46 C44 H44 104.0
C45 C44 H44 104.0
Si1 C44 H44 104.0
C44 C45 H45A 109.5
C44 C45 H45B 109.5
H45A C45 H45B 109.5
C44 C45 H45C 109.5
H45A C45 H45C 109.5
H45B C45 H45C 109.5
C44 C46 H46A 109.5
C44 C46 H46B 109.5
H46A C46 H46B 109.5
C44 C46 H46C 109.5
H46A C46 H46C 109.5
H46B C46 H46C 109.5

loop_
_geom_bond_atom_site_label_1
_geom_bond_atom_site_label_2
_geom_bond_distance
Si1 N1 1.785(2)
Si1 C44 1.857(3)
Si1 C41 1.876(3)
Si1 C38 1.888(3)
Si2 O28 1.668(2)
Si2 C35 1.857(4)
Si2 C32A 1.862(6)
Si2 C29 1.868(3)
Si2 C32B 1.945(6)
O14 C13 1.213(3)
O22 C18 1.369(4)
O22 C23 1.402(4)
O24 C25 1.357(5)
O24 C19 1.383(4)
O26 C20 1.364(3)
O26 C27 1.398(4)
O28 C10 1.387(3)
N1 C9 1.383(3)
N1 C2 1.406(3)
N12 C13 1.342(3)
N12 C11 1.397(3)
N12 H12 0.9467
C2 C3 1.390(4)
C2 C7 1.409(4)
C3 C4 1.370(4)
C3 H3 0.9300
C4 C5 1.389(4)
C4 H4 0.9300
C5 C6 1.364(4)
C5 H5 0.9300
C6 C7 1.402(4)
C6 H6 0.9300
C7 C8 1.436(4)
C8 C9 1.361(4)
C8 C10 1.456(4)
C9 H9 0.9300
C10 C11 1.326(3)
C11 H11 0.9300
C13 C15 1.505(4)
C15 C16 1.514(4)
C15 H15A 0.9700
C15 H15B 0.9700
C16 C21 1.381(4)
C16 C17 1.384(4)
C17 C18 1.382(4)
C17 H17 0.9300
C18 C19 1.387(4)
C19 C20 1.383(4)
C20 C21 1.385(4)
C21 H21 0.9300
C23 H23A 0.9600
C23 H23B 0.9600
C23 H23C 0.9600
C25 H25A 0.9600
C25 H25B 0.9600
C25 H25C 0.9600
C27 H27A 0.9600
C27 H27B 0.9600
C27 H27C 0.9600
C29 C30 1.532(4)
C29 C31 1.545(5)
C29 H29 0.9800
C30 H30A 0.9600
C30 H30B 0.9600
C30 H30C 0.9600
C31 H31A 0.9600
C31 H31B 0.9600
C31 H31C 0.9600
C32A C33A 1.555(9)
C32A C34A 1.614(8)
C32A H32A 0.9800
C33A H33A 0.9600
C33A H33B 0.9600
C33A H33C 0.9600
C34A H34A 0.9600
C34A H34B 0.9600
C34A H34C 0.9600
C32B C33B 1.516(7)
C32B C34B 1.631(8)
C32B H32B 0.9800
C33B H33D 0.9600
C33B H33E 0.9600
C33B H33F 0.9600
C34B H34D 0.9600
C34B H34E 0.9600
C34B H34F 0.9600
C35 C36 1.513(5)
C35 C37 1.524(5)
C35 H35 0.9800
C36 H36A 0.9600
C36 H36B 0.9600
C36 H36C 0.9600
C37 H37A 0.9600
C37 H37B 0.9600
C37 H37C 0.9600
C38 C40 1.516(5)
C38 C39 1.520(5)
C38 H38 0.9800
C39 H39A 0.9600
C39 H39B 0.9600
C39 H39C 0.9600
C40 H40A 0.9600
C40 H40B 0.9600
C40 H40C 0.9600
C41 C43 1.541(5)
C41 C42 1.542(4)
C41 H41 0.9800
C42 H42A 0.9600
C42 H42B 0.9600
C42 H42C 0.9600
C43 H43A 0.9600
C43 H43B 0.9600
C43 H43C 0.9600
C44 C46 1.492(5)
C44 C45 1.506(5)
C44 H44 0.9800
C45 H45A 0.9600
C45 H45B 0.9600
C45 H45C 0.9600
C46 H46A 0.9600
C46 H46B 0.9600
C46 H46C 0.9600

loop_
_geom_hbond_atom_site_label_D
_geom_hbond_atom_site_label_H
_geom_hbond_atom_site_label_A
_geom_hbond_site_symmetry_A
_geom_hbond_distance_DH
_geom_hbond_distance_HA
_geom_hbond_distance_DA
_geom_hbond_angle_DHA
C17 H17 O14 2_656 0.93 2.55 3.479(4) 173.5

loop_
_geom_torsion_atom_site_label_1
_geom_torsion_atom_site_label_2
_geom_torsion_atom_site_label_3
_geom_torsion_atom_site_label_4
_geom_torsion
C35 Si2 O28 C10 23.2(3)
C32A Si2 O28 C10 131.1(4)
C29 Si2 O28 C10 -98.0(3)
C32B Si2 O28 C10 153.9(3)
C44 Si1 N1 C9 139.1(2)
C41 Si1 N1 C9 16.2(3)
C38 Si1 N1 C9 -99.4(2)
C44 Si1 N1 C2 -52.2(3)
C41 Si1 N1 C2 -175.1(2)
C38 Si1 N1 C2 69.2(3)
C9 N1 C2 C3 -178.2(3)
Si1 N1 C2 C3 11.6(5)
C9 N1 C2 C7 0.2(3)
Si1 N1 C2 C7 -170.04(19)
N1 C2 C3 C4 178.1(3)
C7 C2 C3 C4 -0.1(4)
C2 C3 C4 C5 0.7(5)
C3 C4 C5 C6 -0.2(5)
C4 C5 C6 C7 -0.8(5)
C5 C6 C7 C2 1.4(4)
C5 C6 C7 C8 -177.6(3)
C3 C2 C7 C6 -0.9(4)
N1 C2 C7 C6 -179.5(2)
C3 C2 C7 C8 178.3(3)
N1 C2 C7 C8 -0.2(3)
C6 C7 C8 C9 179.3(3)
C2 C7 C8 C9 0.2(3)
C6 C7 C8 C10 0.0(5)
C2 C7 C8 C10 -179.1(3)
C7 C8 C9 N1 0.0(3)
C10 C8 C9 N1 179.3(2)
C2 N1 C9 C8 -0.1(3)
Si1 N1 C9 C8 170.96(19)
Si2 O28 C10 C11 -114.3(3)
Si2 O28 C10 C8 71.3(3)
C9 C8 C10 C11 -150.6(3)
C7 C8 C10 C11 28.6(5)
C9 C8 C10 O28 23.6(4)
C7 C8 C10 O28 -157.3(3)
O28 C10 C11 N12 4.7(4)
C8 C10 C11 N12 178.8(3)
C13 N12 C11 C10 175.5(3)
C11 N12 C13 O14 0.3(5)
C11 N12 C13 C15 177.1(3)
O14 C13 C15 C16 -148.2(3)
N12 C13 C15 C16 34.9(4)
C13 C15 C16 C21 -124.5(3)
C13 C15 C16 C17 59.5(4)
C21 C16 C17 C18 -1.3(4)
C15 C16 C17 C18 174.7(3)
C23 O22 C18 C17 10.0(5)
C23 O22 C18 C19 -169.5(3)
C16 C17 C18 O22 -179.4(3)
C16 C17 C18 C19 0.0(5)
C25 O24 C19 C20 97.3(4)
C25 O24 C19 C18 -86.8(4)
O22 C18 C19 O24 5.5(5)
C17 C18 C19 O24 -174.0(3)
O22 C18 C19 C20 -178.7(3)
C17 C18 C19 C20 1.8(5)
C27 O26 C20 C19 178.7(4)
C27 O26 C20 C21 -1.2(5)
O24 C19 C20 O26 -6.4(5)
C18 C19 C20 O26 177.8(3)
O24 C19 C20 C21 173.6(3)
C18 C19 C20 C21 -2.3(5)
C17 C16 C21 C20 0.9(4)
C15 C16 C21 C20 -175.1(3)
O26 C20 C21 C16 -179.2(3)
C19 C20 C21 C16 0.9(5)
O28 Si2 C29 C30 174.8(2)
C35 Si2 C29 C30 52.3(3)
C32A Si2 C29 C30 -65.2(4)
C32B Si2 C29 C30 -75.8(3)
O28 Si2 C29 C31 -57.8(3)
C35 Si2 C29 C31 179.6(2)
C32A Si2 C29 C31 62.2(4)
C32B Si2 C29 C31 51.5(3)
O28 Si2 C32A C33A 45.4(7)
C35 Si2 C32A C33A 161.5(6)
C29 Si2 C32A C33A -76.5(7)
C32B Si2 C32A C33A -47.8(8)
O28 Si2 C32A C34A 153.1(6)
C35 Si2 C32A C34A -90.7(6)
C29 Si2 C32A C34A 31.2(7)
C32B Si2 C32A C34A 60.0(9)
O28 Si2 C32B C33B -35.0(6)
C35 Si2 C32B C33B 91.0(6)
C32A Si2 C32B C33B 57.4(8)
C29 Si2 C32B C33B -147.3(6)
O28 Si2 C32B C34B -149.7(5)
C35 Si2 C32B C34B -23.7(6)
C32A Si2 C32B C34B -57.3(8)
C29 Si2 C32B C34B 98.0(6)
O28 Si2 C35 C36 -70.8(3)
C32A Si2 C35 C36 179.4(3)
C29 Si2 C35 C36 49.3(3)
C32B Si2 C35 C36 167.1(3)
O28 Si2 C35 C37 58.3(3)
C32A Si2 C35 C37 -51.6(4)
C29 Si2 C35 C37 178.3(3)
C32B Si2 C35 C37 -63.9(4)
N1 Si1 C38 C40 -66.7(3)
C44 Si1 C38 C40 53.6(3)
C41 Si1 C38 C40 179.8(3)
N1 Si1 C38 C39 61.1(3)
C44 Si1 C38 C39 -178.6(3)
C41 Si1 C38 C39 -52.4(3)
N1 Si1 C41 C43 64.6(3)
C44 Si1 C41 C43 -55.6(3)
C38 Si1 C41 C43 179.7(2)
N1 Si1 C41 C42 -167.8(3)
C44 Si1 C41 C42 72.0(3)
C38 Si1 C41 C42 -52.8(3)
N1 Si1 C44 C46 171.7(3)
C41 Si1 C44 C46 -70.6(4)
C38 Si1 C44 C46 52.6(4)
N1 Si1 C44 C45 -54.7(3)
C41 Si1 C44 C45 63.0(3)
C38 Si1 C44 C45 -173.8(3)
